data_1502056
loop_
_publ_author_name
'Zhang, Xiaobing'
'Fu, Chunling'
'Ma, Shengming'

_publ_section_title
;
 Highly stereoselective facile synthesis of 2-acetoxy-1,3(E)-alkadienes
 via a Rh(I)-catalyzed isomerization of 2,3-allenyl carboxylates.
;
_journal_issue 8
_journal_name_full 'Organic letters'
_journal_page_first 1920
_journal_page_last 1923
_journal_paper_doi 10.1021/ol200198z
_journal_volume 13
_journal_year 2011
_chemical_formula_sum 'C21 H21 N O4'
_chemical_formula_weight 351.39
_chemical_name_systematic
; 
 ? 
;
_space_group_IT_number 14
_symmetry_cell_setting monoclinic
_symmetry_space_group_name_Hall '-P 2ybc'
_symmetry_space_group_name_H-M 'P 1 21/c 1'
_atom_sites_solution_hydrogens geom
_atom_sites_solution_primary direct
_atom_sites_solution_secondary difmap
_audit_creation_method SHELXL-97
_cell_angle_alpha 90.00
_cell_angle_beta 96.638(3)
_cell_angle_gamma 90.00
_cell_formula_units_Z 4
_cell_length_a 7.7254(7)
_cell_length_b 8.2025(7)
_cell_length_c 29.583(3)
_cell_measurement_temperature 173(2)
_cell_volume 1862.0(3)
_computing_structure_refinement 'SHELXL-97 (Sheldrick, 1997)'
_computing_structure_solution 'SHELXS-97 (Sheldrick, 1990)'
_diffrn_ambient_temperature 173(2)
_diffrn_measured_fraction_theta_full 0.994
_diffrn_measured_fraction_theta_max 0.994
_diffrn_radiation_monochromator graphite
_diffrn_radiation_source 'fine-focus sealed tube'
_diffrn_radiation_type MoK\a
_diffrn_radiation_wavelength 0.71073
_diffrn_reflns_av_R_equivalents 0.0364
_diffrn_reflns_av_sigmaI/netI 0.0239
_diffrn_reflns_limit_h_max 9
_diffrn_reflns_limit_h_min -9
_diffrn_reflns_limit_k_max 9
_diffrn_reflns_limit_k_min -9
_diffrn_reflns_limit_l_max 30
_diffrn_reflns_limit_l_min -35
_diffrn_reflns_number 20256
_diffrn_reflns_theta_full 25.01
_diffrn_reflns_theta_max 25.01
_diffrn_reflns_theta_min 2.58
_exptl_absorpt_coefficient_mu 0.087
_exptl_absorpt_correction_T_max 0.9871
_exptl_absorpt_correction_T_min 0.9761
_exptl_absorpt_correction_type multi-scan
_exptl_crystal_colour colorless
_exptl_crystal_density_diffrn 1.253
_exptl_crystal_density_method 'not measured'
_exptl_crystal_description block
_exptl_crystal_F_000 744
_exptl_crystal_size_max 0.28
_exptl_crystal_size_mid 0.27
_exptl_crystal_size_min 0.15
_refine_diff_density_max 0.188
_refine_diff_density_min -0.242
_refine_diff_density_rms 0.048
_refine_ls_extinction_method none
_refine_ls_goodness_of_fit_ref 1.185
_refine_ls_hydrogen_treatment mixed
_refine_ls_matrix_type full
_refine_ls_number_parameters 243
_refine_ls_number_reflns 3269
_refine_ls_number_restraints 0
_refine_ls_restrained_S_all 1.185
_refine_ls_R_factor_all 0.0694
_refine_ls_R_factor_gt 0.0608
_refine_ls_shift/su_max 0.000
_refine_ls_shift/su_mean 0.000
_refine_ls_structure_factor_coef Fsqd
_refine_ls_weighting_details 'calc w=1/[\s^2^(Fo^2^)+(0.0225P)^2^+2.8753P] where P=(Fo^2^+2Fc^2^)/3'
_refine_ls_weighting_scheme calc
_refine_ls_wR_factor_gt 0.1451
_refine_ls_wR_factor_ref 0.1500
_reflns_number_gt 2783
_reflns_number_total 3269
_reflns_threshold_expression >2sigma(I)
_cod_data_source_file ol200198z_si_001.cif
_cod_data_source_block z
_cod_depositor_comments
;
The following automatic conversions were performed:

'_symmetry_cell_setting' value 'Monoclinic' changed to 'monoclinic'
according to /home/saulius/struct/CIF-dictionaries/cif_core.dic
dictionary named 'cif_core.dic' version 2.4.1 from 2010-06-29.

Automatic conversion script
Id: cif_fix_values 1715 2011-07-08 13:25:40Z adriana 
;
_cod_original_sg_symbol_H-M P2(1)/c
_cod_database_code 1502056

loop_
_symmetry_equiv_pos_as_xyz
'x, y, z'
'-x, y+1/2, -z+1/2'
'-x, -y, -z'
'x, -y-1/2, z-1/2'

loop_
_atom_site_label
_atom_site_type_symbol
_atom_site_fract_x
_atom_site_fract_y
_atom_site_fract_z
_atom_site_U_iso_or_equiv
_atom_site_adp_type
_atom_site_occupancy
_atom_site_symmetry_multiplicity
_atom_site_calc_flag
_atom_site_refinement_flags
N1 N 0.5836(3) 0.4527(3) -0.07885(8) 0.0351(6) Uani 1 1 d .
O1 O -0.0583(3) 0.2003(3) 0.02270(7) 0.0452(5) Uani 1 1 d .
O2 O 0.1737(2) 0.1243(2) 0.07100(6) 0.0356(5) Uani 1 1 d .
O3 O 0.5282(3) 0.5413(3) -0.11023(9) 0.0615(7) Uani 1 1 d .
O4 O 0.7379(3) 0.4224(3) -0.06943(8) 0.0465(6) Uani 1 1 d .
C1 C 0.4000(3) 0.2090(3) 0.01003(9) 0.0323(6) Uani 1 1 d .
H1A H 0.4378 0.1324 0.0332 0.039 Uiso 1 1 calc R
C2 C 0.5180(3) 0.2708(3) -0.01738(9) 0.0321(6) Uani 1 1 d .
H2A H 0.6365 0.2371 -0.0136 0.039 Uiso 1 1 calc R
C3 C 0.4582(3) 0.3830(3) -0.05043(9) 0.0306(6) Uani 1 1 d .
C4 C 0.2875(4) 0.4343(3) -0.05703(9) 0.0344(6) Uani 1 1 d .
H4A H 0.2503 0.5115 -0.0801 0.041 Uiso 1 1 calc R
C5 C 0.1718(4) 0.3712(3) -0.02952(9) 0.0340(6) Uani 1 1 d .
H5A H 0.0535 0.4051 -0.0335 0.041 Uiso 1 1 calc R
C6 C 0.2274(3) 0.2582(3) 0.00403(9) 0.0302(6) Uani 1 1 d .
C7 C 0.0967(4) 0.1925(3) 0.03255(9) 0.0329(6) Uani 1 1 d .
C8 C 0.0624(4) 0.0496(3) 0.09986(9) 0.0342(6) Uani 1 1 d .
C9 C 0.0502(4) -0.1113(4) 0.09658(12) 0.0437(8) Uani 1 1 d .
H9A H 0.111(4) -0.168(4) 0.0737(12) 0.054(10) Uiso 1 1 d .
H9B H -0.016(4) -0.169(4) 0.1178(11) 0.051(10) Uiso 1 1 d .
C10 C -0.0167(3) 0.1563(3) 0.13152(9) 0.0306(6) Uani 1 1 d .
C11 C 0.0443(4) 0.3102(3) 0.13761(9) 0.0356(7) Uani 1 1 d .
H11A H 0.1332 0.3406 0.1196 0.043 Uiso 1 1 calc R
C12 C -0.0088(4) 0.4368(3) 0.16842(9) 0.0398(7) Uani 1 1 d .
C13 C 0.1210(5) 0.5485(4) 0.18591(11) 0.0518(9) Uani 1 1 d .
H13A H 0.2353 0.5412 0.1772 0.062 Uiso 1 1 calc R
C14 C 0.0807(7) 0.6692(4) 0.21585(12) 0.0644(11) Uani 1 1 d .
H14A H 0.1691 0.7429 0.2279 0.077 Uiso 1 1 calc R
C15 C -0.0831(7) 0.6841(5) 0.22833(12) 0.0691(12) Uani 1 1 d .
H15A H -0.1077 0.7663 0.2493 0.083 Uiso 1 1 calc R
C16 C -0.2127(6) 0.5794(4) 0.21034(11) 0.0609(10) Uani 1 1 d .
H16A H -0.3277 0.5911 0.2183 0.073 Uiso 1 1 calc R
C17 C -0.1753(5) 0.4569(4) 0.18062(10) 0.0477(8) Uani 1 1 d .
H17A H -0.2656 0.3854 0.1684 0.057 Uiso 1 1 calc R
C18 C -0.1566(4) 0.0789(3) 0.15544(9) 0.0343(6) Uani 1 1 d .
H18A H -0.1791 0.1480 0.1816 0.041 Uiso 1 1 calc R
H18B H -0.1152 -0.0286 0.1675 0.041 Uiso 1 1 calc R
C19 C -0.3268(4) 0.0557(4) 0.12409(11) 0.0416(7) Uani 1 1 d .
H19A H -0.3790 0.1641 0.1167 0.050 Uiso 1 1 calc R
H19B H -0.2999 0.0055 0.0953 0.050 Uiso 1 1 calc R
C20 C -0.4591(5) -0.0493(5) 0.14429(13) 0.0602(10) Uani 1 1 d .
H20A H -0.5599 -0.0672 0.1210 0.072 Uiso 1 1 calc R
H20B H -0.4061 -0.1570 0.1523 0.072 Uiso 1 1 calc R
C21 C -0.5233(6) 0.0230(8) 0.18600(17) 0.108(2) Uani 1 1 d .
H21A H -0.6081 -0.0509 0.1973 0.162 Uiso 1 1 calc R
H21B H -0.5789 0.1283 0.1783 0.162 Uiso 1 1 calc R
H21C H -0.4247 0.0388 0.2096 0.162 Uiso 1 1 calc R

loop_
_atom_site_aniso_label
_atom_site_aniso_U_11
_atom_site_aniso_U_22
_atom_site_aniso_U_33
_atom_site_aniso_U_23
_atom_site_aniso_U_13
_atom_site_aniso_U_12
N1 0.0335(13) 0.0262(12) 0.0453(14) -0.0017(11) 0.0032(11) -0.0005(10)
O1 0.0301(11) 0.0575(14) 0.0478(13) 0.0081(11) 0.0038(9) 0.0055(10)
O2 0.0321(10) 0.0385(11) 0.0361(11) 0.0018(9) 0.0036(8) 0.0024(9)
O3 0.0426(13) 0.0741(17) 0.0673(16) 0.0365(14) 0.0038(11) 0.0036(12)
O4 0.0319(11) 0.0420(12) 0.0662(15) 0.0081(11) 0.0080(10) 0.0056(9)
C1 0.0311(14) 0.0271(14) 0.0377(15) -0.0007(11) -0.0005(12) 0.0060(11)
C2 0.0257(13) 0.0283(14) 0.0418(16) -0.0038(12) 0.0016(12) 0.0062(11)
C3 0.0317(14) 0.0239(13) 0.0352(15) -0.0067(11) -0.0002(11) 0.0007(11)
C4 0.0341(15) 0.0299(14) 0.0379(15) 0.0016(12) -0.0020(12) 0.0067(12)
C5 0.0283(14) 0.0341(15) 0.0388(16) -0.0022(12) 0.0000(12) 0.0084(12)
C6 0.0297(14) 0.0264(13) 0.0338(14) -0.0063(11) 0.0007(11) 0.0038(11)
C7 0.0315(15) 0.0306(14) 0.0359(15) -0.0051(12) 0.0011(12) 0.0060(12)
C8 0.0329(15) 0.0330(15) 0.0359(15) -0.0005(12) -0.0003(12) 0.0022(12)
C9 0.0435(18) 0.0327(16) 0.056(2) -0.0055(15) 0.0080(16) 0.0008(14)
C10 0.0298(14) 0.0278(14) 0.0335(14) 0.0027(11) 0.0005(11) 0.0014(11)
C11 0.0431(16) 0.0292(15) 0.0346(15) 0.0023(12) 0.0046(12) -0.0012(13)
C12 0.067(2) 0.0236(14) 0.0280(15) 0.0043(11) 0.0009(14) -0.0001(14)
C13 0.082(3) 0.0333(17) 0.0393(17) 0.0024(14) 0.0022(16) -0.0113(17)
C14 0.117(4) 0.0337(18) 0.0400(19) -0.0033(15) -0.004(2) -0.013(2)
C15 0.128(4) 0.038(2) 0.040(2) -0.0067(16) 0.003(2) 0.017(2)
C16 0.092(3) 0.049(2) 0.0411(19) -0.0016(16) 0.0045(19) 0.026(2)
C17 0.067(2) 0.0370(17) 0.0384(17) 0.0011(14) 0.0005(15) 0.0135(16)
C18 0.0390(16) 0.0269(14) 0.0372(15) 0.0039(12) 0.0046(12) 0.0011(12)
C19 0.0404(17) 0.0374(16) 0.0463(18) 0.0021(14) 0.0021(13) 0.0029(14)
C20 0.0429(19) 0.061(2) 0.075(3) 0.009(2) 0.0023(17) -0.0099(18)
C21 0.069(3) 0.175(6) 0.087(3) -0.010(4) 0.034(3) -0.037(4)

loop_
_atom_type_symbol
_atom_type_description
_atom_type_scat_dispersion_real
_atom_type_scat_dispersion_imag
_atom_type_scat_source
C C 0.0033 0.0016 'International Tables Vol C Tables 4.2.6.8 and 6.1.1.4'
H H 0.0000 0.0000 'International Tables Vol C Tables 4.2.6.8 and 6.1.1.4'
N N 0.0061 0.0033 'International Tables Vol C Tables 4.2.6.8 and 6.1.1.4'
O O 0.0106 0.0060 'International Tables Vol C Tables 4.2.6.8 and 6.1.1.4'

loop_
_geom_angle_atom_site_label_1
_geom_angle_atom_site_label_2
_geom_angle_atom_site_label_3
_geom_angle
O3 N1 O4 123.0(2)
O3 N1 C3 118.1(2)
O4 N1 C3 118.8(2)
C7 O2 C8 116.7(2)
C2 C1 C6 120.5(3)
C2 C1 H1A 119.7
C6 C1 H1A 119.7
C3 C2 C1 118.0(2)
C3 C2 H2A 121.0
C1 C2 H2A 121.0
C4 C3 C2 122.7(3)
C4 C3 N1 118.9(2)
C2 C3 N1 118.3(2)
C3 C4 C5 118.5(3)
C3 C4 H4A 120.7
C5 C4 H4A 120.7
C4 C5 C6 120.3(2)
C4 C5 H5A 119.8
C6 C5 H5A 119.8
C1 C6 C5 120.0(3)
C1 C6 C7 121.9(2)
C5 C6 C7 118.2(2)
O1 C7 O2 124.0(3)
O1 C7 C6 124.4(3)
O2 C7 C6 111.5(2)
C9 C8 O2 115.4(3)
C9 C8 C10 127.6(3)
O2 C8 C10 116.9(2)
C8 C9 H9A 119(2)
C8 C9 H9B 118(2)
H9A C9 H9B 122(3)
C11 C10 C8 118.6(3)
C11 C10 C18 126.3(3)
C8 C10 C18 115.1(2)
C10 C11 C12 128.6(3)
C10 C11 H11A 115.7
C12 C11 H11A 115.7
C17 C12 C13 117.9(3)
C17 C12 C11 125.4(3)
C13 C12 C11 116.7(3)
C14 C13 C12 119.7(4)
C14 C13 H13A 120.2
C12 C13 H13A 120.2
C15 C14 C13 121.4(4)
C15 C14 H14A 119.3
C13 C14 H14A 119.3
C14 C15 C16 119.6(3)
C14 C15 H15A 120.2
C16 C15 H15A 120.2
C15 C16 C17 120.0(4)
C15 C16 H16A 120.0
C17 C16 H16A 120.0
C12 C17 C16 121.3(4)
C12 C17 H17A 119.4
C16 C17 H17A 119.4
C10 C18 C19 112.5(2)
C10 C18 H18A 109.1
C19 C18 H18A 109.1
C10 C18 H18B 109.1
C19 C18 H18B 109.1
H18A C18 H18B 107.8
C20 C19 C18 113.8(3)
C20 C19 H19A 108.8
C18 C19 H19A 108.8
C20 C19 H19B 108.8
C18 C19 H19B 108.8
H19A C19 H19B 107.7
C21 C20 C19 113.7(4)
C21 C20 H20A 108.8
C19 C20 H20A 108.8
C21 C20 H20B 108.8
C19 C20 H20B 108.8
H20A C20 H20B 107.7
C20 C21 H21A 109.5
C20 C21 H21B 109.5
H21A C21 H21B 109.5
C20 C21 H21C 109.5
H21A C21 H21C 109.5
H21B C21 H21C 109.5

loop_
_geom_bond_atom_site_label_1
_geom_bond_atom_site_label_2
_geom_bond_distance
N1 O3 1.217(3)
N1 O4 1.218(3)
N1 C3 1.470(4)
O1 C7 1.201(3)
O2 C7 1.343(3)
O2 C8 1.419(3)
C1 C2 1.384(4)
C1 C6 1.384(4)
C1 H1A 0.9500
C2 C3 1.383(4)
C2 H2A 0.9500
C3 C4 1.377(4)
C4 C5 1.377(4)
C4 H4A 0.9500
C5 C6 1.389(4)
C5 H5A 0.9500
C6 C7 1.490(4)
C8 C9 1.326(4)
C8 C10 1.466(4)
C9 H9A 0.98(4)
C9 H9B 0.97(3)
C10 C11 1.352(4)
C10 C18 1.499(4)
C11 C12 1.471(4)
C11 H11A 0.9500
C12 C17 1.386(5)
C12 C13 1.412(4)
C13 C14 1.387(5)
C13 H13A 0.9500
C14 C15 1.364(6)
C14 H14A 0.9500
C15 C16 1.379(6)
C15 H15A 0.9500
C16 C17 1.387(5)
C16 H16A 0.9500
C17 H17A 0.9500
C18 C19 1.531(4)
C18 H18A 0.9900
C18 H18B 0.9900
C19 C20 1.512(4)
C19 H19A 0.9900
C19 H19B 0.9900
C20 C21 1.504(6)
C20 H20A 0.9900
C20 H20B 0.9900
C21 H21A 0.9800
C21 H21B 0.9800
C21 H21C 0.9800

loop_
_geom_torsion_atom_site_label_1
_geom_torsion_atom_site_label_2
_geom_torsion_atom_site_label_3
_geom_torsion_atom_site_label_4
_geom_torsion
C6 C1 C2 C3 0.4(4)
C1 C2 C3 C4 -0.2(4)
C1 C2 C3 N1 178.3(2)
O3 N1 C3 C4 -7.1(4)
O4 N1 C3 C4 171.2(3)
O3 N1 C3 C2 174.2(3)
O4 N1 C3 C2 -7.4(4)
C2 C3 C4 C5 0.1(4)
N1 C3 C4 C5 -178.5(2)
C3 C4 C5 C6 -0.1(4)
C2 C1 C6 C5 -0.5(4)
C2 C1 C6 C7 179.2(2)
C4 C5 C6 C1 0.3(4)
C4 C5 C6 C7 -179.4(2)
C8 O2 C7 O1 3.8(4)
C8 O2 C7 C6 -176.7(2)
C1 C6 C7 O1 -162.1(3)
C5 C6 C7 O1 17.6(4)
C1 C6 C7 O2 18.4(4)
C5 C6 C7 O2 -161.9(2)
C7 O2 C8 C9 99.9(3)
C7 O2 C8 C10 -83.7(3)
C9 C8 C10 C11 163.7(3)
O2 C8 C10 C11 -12.2(4)
C9 C8 C10 C18 -14.3(4)
O2 C8 C10 C18 169.8(2)
C8 C10 C11 C12 -177.5(3)
C18 C10 C11 C12 0.3(5)
C10 C11 C12 C17 -32.9(5)
C10 C11 C12 C13 148.7(3)
C17 C12 C13 C14 2.7(4)
C11 C12 C13 C14 -178.8(3)
C12 C13 C14 C15 -1.0(5)
C13 C14 C15 C16 -1.1(6)
C14 C15 C16 C17 1.6(5)
C13 C12 C17 C16 -2.2(4)
C11 C12 C17 C16 179.4(3)
C15 C16 C17 C12 0.1(5)
C11 C10 C18 C19 108.1(3)
C8 C10 C18 C19 -74.0(3)
C10 C18 C19 C20 169.3(3)
C18 C19 C20 C21 64.1(4)
